data_2018867
loop_
_publ_author_name
'Schelbach, R.'
'Jones, P.G.'
'Schwarzmann, E.'

_publ_section_title
;
 Trichloroselenonium(IV) tatrachloroaurate(III)
;
_journal_name_full 'Acta Crystallographica C (39,1983-)'
_journal_page_first 607
_journal_page_last 609
_journal_volume 43
_journal_year 1987
_chemical_formula_sum 'Au Cl7 Se'
_chemical_name_systematic 'Se Cl3 Au Cl4'
_space_group_IT_number 14
_symmetry_space_group_name_Hall '-P 2ybc'
_symmetry_space_group_name_H-M 'P 1 21/c 1'
_cell_angle_alpha 90
_cell_angle_beta 108.37
_cell_angle_gamma 90
_cell_formula_units_Z 4
_cell_length_a 8.484
_cell_length_b 10.184
_cell_length_c 12.135
_cell_volume 995.048
_citation_journal_id_ASTM ACSCEE
_cod_data_source_file gold_148.cif
_cod_data_source_block Au1Cl7Se1
_cod_original_cell_volume 995.0477
_cod_original_formula_sum 'Au1 Cl7 Se1'
_cod_database_code 2018867

loop_
_symmetry_equiv_pos_as_xyz
x,y,z
-x,y+1/2,-z+1/2
-x,-y,-z
x,-y-1/2,z-1/2

loop_
_atom_site_label
_atom_site_type_symbol
_atom_site_fract_x
_atom_site_fract_y
_atom_site_fract_z
_atom_site_occupancy
_atom_site_U_iso_or_equiv
Au1 Au+3 0.2221 0.5835 0.5479 1 0.0
Cl6 Cl-1 0.2868 0.0577 0.6276 1 0.0
Cl3 Cl-1 0.0655 0.7501 0.4399 1 0.0
Cl2 Cl-1 0.1699 0.4615 0.3806 1 0.0
Cl7 Cl-1 0.4722 0.1953 0.465 1 0.0
Cl4 Cl-1 0.2744 0.707 0.7108 1 0.0
Se1 Se+4 0.2395 0.2044 0.4966 1 0.0
Cl1 Cl-1 0.3829 0.4195 0.6557 1 0.0
Cl5 Cl-1 0.1055 0.0915 0.3515 1 0.0
